data_7216318
loop_
_publ_author_name
'Hu, Chunhua'
'Li, Qi'
'Englert, Ulli'

_publ_section_title
;
 Structural trends in one and two dimensional coordination polymers of
 cadmium(ii) with halide bridges and pyridine-type ligands
;
_journal_issue 94
_journal_name_full CrystEngComm
_journal_page_first 519
_journal_paper_doi 10.1039/b314522k
_journal_volume 5
_journal_year 2003
_chemical_formula_sum 'C10 H10 Cd I2 N2'
_chemical_formula_weight 524.40
_chemical_name_common
;(bis(iodo)-bis(pyridine)-cadmium(ii)) (Compound 3, 120K
dataset, 3b)
;
_chemical_name_systematic
;
[bis(iodo)-bis(pyridine)-cadmium(ii)] (Compound 3, 120K dataset, 3b)
;
_space_group_IT_number 61
_symmetry_cell_setting orthorhombic
_symmetry_space_group_name_Hall '-P 2ac 2ab'
_symmetry_space_group_name_H-M 'P b c a'
_atom_sites_solution_hydrogens geom
_atom_sites_solution_primary direct
_atom_sites_solution_secondary difmap
_audit_creation_date 30-OCT-03
_audit_creation_method SHELXTL
_audit_update_record
;
?
;
_cell_angle_alpha 90.00
_cell_angle_beta 90.00
_cell_angle_gamma 90.00
_cell_formula_units_Z 8
_cell_length_a 8.7603(19)
_cell_length_b 17.436(4)
_cell_length_c 18.581(4)
_cell_measurement_reflns_used 29732
_cell_measurement_temperature 120(2)
_cell_measurement_theta_max 26.09
_cell_measurement_theta_min 2.34
_cell_volume 2838.1(11)
_computing_cell_refinement 'SMART (Bruker, 2001)'
_computing_data_collection 'SMART (Bruker, 2001)'
_computing_data_reduction 'SAINT+ (Bruker, 1999)'
_computing_molecular_graphics 'PLATON (Spek, 2003)'
_computing_publication_material 'SHELXTL (Sheldrick, 1998)'
_computing_structure_refinement 'SHELXTL (Sheldrick, 1998)'
_computing_structure_solution 'SHELXTL (Sheldrick, 1998)'
_diffrn_ambient_temperature 120(2)
_diffrn_measured_fraction_theta_full 0.999
_diffrn_measured_fraction_theta_max 0.999
_diffrn_measurement_device_type 'Bruker SMART APEX CCD diffractometer'
_diffrn_measurement_method 'omega scans'
_diffrn_radiation_monochromator graphite
_diffrn_radiation_source 'fine-focus sealed tube'
_diffrn_radiation_type MoK\a
_diffrn_radiation_wavelength 0.71073
_diffrn_reflns_av_R_equivalents 0.0452
_diffrn_reflns_av_sigmaI/netI 0.0234
_diffrn_reflns_limit_h_max 10
_diffrn_reflns_limit_h_min -10
_diffrn_reflns_limit_k_max 21
_diffrn_reflns_limit_k_min -21
_diffrn_reflns_limit_l_max 22
_diffrn_reflns_limit_l_min -22
_diffrn_reflns_number 29732
_diffrn_reflns_theta_full 26.09
_diffrn_reflns_theta_max 26.09
_diffrn_reflns_theta_min 2.34
_diffrn_standards_decay_% 0
_exptl_absorpt_coefficient_mu 5.863
_exptl_absorpt_correction_T_max 1.000000
_exptl_absorpt_correction_T_min 0.603491
_exptl_absorpt_correction_type empirical
_exptl_absorpt_process_details 'SADABS (1996)'
_exptl_crystal_colour coluorless
_exptl_crystal_density_diffrn 2.455
_exptl_crystal_density_method 'not measured'
_exptl_crystal_description plate
_exptl_crystal_F_000 1904
_exptl_crystal_size_max 0.33
_exptl_crystal_size_mid 0.17
_exptl_crystal_size_min 0.06
_refine_diff_density_max 0.594
_refine_diff_density_min -0.590
_refine_diff_density_rms 0.130
_refine_ls_extinction_method none
_refine_ls_goodness_of_fit_ref 1.138
_refine_ls_hydrogen_treatment constr
_refine_ls_matrix_type full
_refine_ls_number_parameters 136
_refine_ls_number_reflns 2816
_refine_ls_number_restraints 0
_refine_ls_restrained_S_all 1.138
_refine_ls_R_factor_all 0.0395
_refine_ls_R_factor_gt 0.0317
_refine_ls_shift/su_max 0.000
_refine_ls_shift/su_mean 0.000
_refine_ls_structure_factor_coef Fsqd
_refine_ls_weighting_details 'calc w=1/[\s^2^(Fo^2^)+(0.0346P)^2^+12.5385P] where P=(Fo^2^+2Fc^2^)/3'
_refine_ls_weighting_scheme calc
_refine_ls_wR_factor_gt 0.0788
_refine_ls_wR_factor_ref 0.0820
_reflns_number_gt 2435
_reflns_number_total 2816
_reflns_threshold_expression >2sigma(I)
_cod_data_source_file b314522k.txt
_cod_data_source_block hc201
_cod_original_sg_symbol_H-M Pbca
_cod_database_code 7216318

loop_
_symmetry_equiv_pos_as_xyz
'x, y, z'
'-x+1/2, -y, z+1/2'
'-x, y+1/2, -z+1/2'
'x+1/2, -y+1/2, -z'
'-x, -y, -z'
'x-1/2, y, -z-1/2'
'x, -y-1/2, z-1/2'
'-x-1/2, y-1/2, z'

loop_
_atom_site_label
_atom_site_type_symbol
_atom_site_fract_x
_atom_site_fract_y
_atom_site_fract_z
_atom_site_U_iso_or_equiv
_atom_site_adp_type
_atom_site_occupancy
_atom_site_symmetry_multiplicity
_atom_site_calc_flag
_atom_site_refinement_flags
Cd Cd 0.34068(5) 0.14992(3) 0.38831(2) 0.03031(13) Uani 1 1 d .
I1 I 0.23048(5) 0.06504(3) 0.49756(2) 0.03763(13) Uani 1 1 d .
I2 I 0.22207(5) 0.27244(2) 0.31946(2) 0.03407(12) Uani 1 1 d .
N1 N 0.4192(6) 0.0670(3) 0.3002(3) 0.0333(12) Uani 1 1 d .
C1 C 0.4885(9) 0.0025(4) 0.3174(4) 0.0439(17) Uani 1 1 d .
H1 H 0.5003 -0.0107 0.3684 0.057 Uiso 1 1 calc R
C2 C 0.5447(10) -0.0471(4) 0.2663(4) 0.052(2) Uani 1 1 d .
H2 H 0.5962 -0.0946 0.2806 0.067 Uiso 1 1 calc R
C3 C 0.5276(9) -0.0290(4) 0.1950(4) 0.0464(17) Uani 1 1 d .
H3 H 0.5662 -0.0636 0.1577 0.060 Uiso 1 1 calc R
C4 C 0.4568(9) 0.0373(4) 0.1766(4) 0.0457(17) Uani 1 1 d .
H4 H 0.4430 0.0514 0.1260 0.059 Uiso 1 1 calc R
C5 C 0.4046(8) 0.0846(4) 0.2309(3) 0.0401(15) Uani 1 1 d .
H5 H 0.3547 0.1329 0.2179 0.052 Uiso 1 1 calc R
N2 N 0.5816(6) 0.1832(3) 0.4210(3) 0.0306(11) Uani 1 1 d .
C6 C 0.6577(7) 0.1452(4) 0.4719(3) 0.0372(14) Uani 1 1 d .
H6 H 0.6029 0.1070 0.5007 0.048 Uiso 1 1 calc R
C7 C 0.8093(7) 0.1574(4) 0.4854(3) 0.0374(15) Uani 1 1 d .
H7 H 0.8619 0.1281 0.5230 0.049 Uiso 1 1 calc R
C8 C 0.8865(7) 0.2107(4) 0.4460(3) 0.0360(14) Uani 1 1 d .
H8 H 0.9953 0.2201 0.4544 0.047 Uiso 1 1 calc R
C9 C 0.8083(8) 0.2510(4) 0.3942(4) 0.0432(16) Uani 1 1 d .
H9 H 0.8604 0.2905 0.3658 0.056 Uiso 1 1 calc R
C10 C 0.6578(7) 0.2357(4) 0.3826(4) 0.0371(15) Uani 1 1 d .
H10 H 0.6035 0.2641 0.3449 0.048 Uiso 1 1 calc R

loop_
_atom_site_aniso_label
_atom_site_aniso_U_11
_atom_site_aniso_U_22
_atom_site_aniso_U_33
_atom_site_aniso_U_23
_atom_site_aniso_U_13
_atom_site_aniso_U_12
Cd 0.0277(2) 0.0304(2) 0.0328(2) 0.00138(18) 0.00202(18) 0.00071(18)
I1 0.0331(2) 0.0407(2) 0.0392(2) 0.00894(18) 0.00276(17) -0.00310(18)
I2 0.0309(2) 0.0317(2) 0.0396(2) 0.00419(17) 0.00100(17) 0.00233(17)
N1 0.036(3) 0.030(3) 0.034(3) 0.000(2) 0.006(2) 0.001(2)
C1 0.058(4) 0.037(4) 0.036(4) 0.006(3) 0.008(3) 0.012(3)
C2 0.074(5) 0.036(4) 0.045(4) 0.008(3) 0.012(4) 0.019(4)
C3 0.052(4) 0.042(4) 0.045(4) -0.005(3) 0.011(3) 0.001(3)
C4 0.056(4) 0.045(4) 0.036(4) 0.002(3) -0.004(3) 0.007(4)
C5 0.048(4) 0.036(3) 0.037(4) 0.000(3) -0.002(3) 0.006(3)
N2 0.028(3) 0.034(3) 0.030(3) -0.002(2) 0.003(2) 0.004(2)
C6 0.034(3) 0.041(4) 0.036(3) 0.002(3) 0.004(3) 0.001(3)
C7 0.030(3) 0.050(4) 0.032(3) 0.003(3) -0.006(3) 0.005(3)
C8 0.029(3) 0.036(3) 0.043(4) -0.011(3) 0.006(3) 0.004(3)
C9 0.034(3) 0.039(4) 0.057(4) 0.001(3) 0.005(3) -0.006(3)
C10 0.030(3) 0.036(4) 0.045(4) 0.005(3) 0.006(3) 0.002(3)

loop_
_atom_type_symbol
_atom_type_description
_atom_type_scat_dispersion_real
_atom_type_scat_dispersion_imag
_atom_type_scat_source
C C 0.0033 0.0016 'International Tables Vol C Tables 4.2.6.8 and 6.1.1.4'
H H 0.0000 0.0000 'International Tables Vol C Tables 4.2.6.8 and 6.1.1.4'
N N 0.0061 0.0033 'International Tables Vol C Tables 4.2.6.8 and 6.1.1.4'
Cd Cd -0.8075 1.2024 'International Tables Vol C Tables 4.2.6.8 and 6.1.1.4'
I I -0.4742 1.8119 'International Tables Vol C Tables 4.2.6.8 and 6.1.1.4'

loop_
_geom_angle_atom_site_label_1
_geom_angle_atom_site_label_2
_geom_angle_atom_site_label_3
_geom_angle
N2 Cd N1 94.20(18)
N2 Cd I1 105.79(13)
N1 Cd I1 107.43(13)
N2 Cd I2 106.40(13)
N1 Cd I2 106.08(13)
I1 Cd I2 130.91(2)
C1 N1 C5 118.4(6)
C1 N1 Cd 120.3(4)
C5 N1 Cd 121.1(4)
N1 C1 C2 122.3(6)
N1 C1 H1 118.8
C2 C1 H1 118.8
C3 C2 C1 119.0(7)
C3 C2 H2 120.5
C1 C2 H2 120.5
C4 C3 C2 119.3(7)
C4 C3 H3 120.3
C2 C3 H3 120.3
C3 C4 C5 118.5(7)
C3 C4 H4 120.8
C5 C4 H4 120.8
N1 C5 C4 122.5(6)
N1 C5 H5 118.7
C4 C5 H5 118.7
C6 N2 C10 118.0(6)
C6 N2 Cd 121.8(4)
C10 N2 Cd 119.7(4)
N2 C6 C7 122.5(6)
N2 C6 H6 118.7
C7 C6 H6 118.7
C8 C7 C6 119.3(6)
C8 C7 H7 120.3
C6 C7 H7 120.3
C7 C8 C9 118.5(6)
C7 C8 H8 120.7
C9 C8 H8 120.7
C10 C9 C8 119.5(7)
C10 C9 H9 120.2
C8 C9 H9 120.2
N2 C10 C9 122.1(6)
N2 C10 H10 118.9
C9 C10 H10 118.9

loop_
_geom_bond_atom_site_label_1
_geom_bond_atom_site_label_2
_geom_bond_distance
Cd N2 2.272(5)
Cd N1 2.290(5)
Cd I1 2.6911(7)
Cd I2 2.6982(7)
N1 C1 1.317(8)
N1 C5 1.330(8)
C1 C2 1.375(10)
C1 H1 0.9800
C2 C3 1.370(10)
C2 H2 0.9800
C3 C4 1.356(10)
C3 H3 0.9800
C4 C5 1.381(9)
C4 H4 0.9800
C5 H5 0.9800
N2 C6 1.333(8)
N2 C10 1.339(8)
C6 C7 1.369(9)
C6 H6 0.9800
C7 C8 1.362(9)
C7 H7 0.9800
C8 C9 1.375(10)
C8 H8 0.9800
C9 C10 1.362(9)
C9 H9 0.9800
C10 H10 0.9800
